data_4121853
loop_
_publ_author_name
'Li, Liangchun'
'Matsuda, Ryotaro'
'Tanaka, Iku'
'Sato, Hiroshi'
'Kanoo, Prakash'
'Jeon, Hyung Joon'
'Foo, Maw Lin'
'Wakamiya, Atsushi'
'Murata, Yasujiro'
'Kitagawa, Susumu'

_publ_section_title
;
 A crystalline porous coordination polymer decorated with nitroxyl
 radicals catalyzes aerobic oxidation of alcohols.
;
_journal_issue 21
_journal_name_full 'Journal of the American Chemical Society'
_journal_page_first 7543
_journal_page_last 7546
_journal_paper_doi 10.1021/ja5019095
_journal_volume 136
_journal_year 2014
_chemical_formula_moiety 'C22 H22 N3 O'
_chemical_formula_sum 'C22 H22 N3 O'
_chemical_formula_weight 344.43
_space_group_IT_number 33
_symmetry_cell_setting orthorhombic
_symmetry_Int_Tables_number 33
_symmetry_space_group_name_Hall 'P 2c -2n'
_symmetry_space_group_name_H-M 'P n a 21'
_atom_sites_solution_hydrogens geom
_atom_sites_solution_primary direct
_atom_sites_solution_secondary difmap
_cell_angle_alpha 90.0000
_cell_angle_beta 90.0000
_cell_angle_gamma 90.0000
_cell_formula_units_Z 4
_cell_length_a 21.125(3)
_cell_length_b 8.1140(12)
_cell_length_c 10.7158(16)
_cell_measurement_reflns_used 5119
_cell_measurement_temperature 100
_cell_measurement_theta_max 27.48
_cell_measurement_theta_min 3.15
_cell_volume 1836.8(5)
_computing_cell_refinement CrystalClear
_computing_data_collection 'CrystalClear (Rigaku Inc., 2008)'
_computing_data_reduction CrystalClear
_computing_molecular_graphics 'CrystalStructure 4.0'
_computing_publication_material 'CrystalStructure 4.0 (Rigaku, 2010)'
_computing_structure_refinement 'SHELXL97 (Sheldrick, 2008)'
_computing_structure_solution 'SIR92 (Altomare, et al., 1994)'
_diffrn_ambient_temperature 100
_diffrn_detector_area_resol_mean 7.111
_diffrn_measured_fraction_theta_full 0.995
_diffrn_measured_fraction_theta_max 0.995
_diffrn_measurement_device_type 'Rigaku Saturn724'
_diffrn_measurement_method \w
_diffrn_radiation_type 'Mo K\a'
_diffrn_radiation_wavelength 0.71073
_diffrn_reflns_av_R_equivalents 0.1244
_diffrn_reflns_limit_h_max 27
_diffrn_reflns_limit_h_min -27
_diffrn_reflns_limit_k_max 10
_diffrn_reflns_limit_k_min -10
_diffrn_reflns_limit_l_max 13
_diffrn_reflns_limit_l_min -13
_diffrn_reflns_number 21851
_diffrn_reflns_theta_full 27.50
_diffrn_reflns_theta_max 27.50
_diffrn_standards_number 0
_exptl_absorpt_coefficient_mu 0.078
_exptl_absorpt_correction_T_max 0.989
_exptl_absorpt_correction_T_min 0.985
_exptl_absorpt_correction_type multi-scan
_exptl_absorpt_process_details 'REQAB (Rigaku, 1998)'
_exptl_crystal_colour yellow
_exptl_crystal_density_diffrn 1.253
_exptl_crystal_density_method 'not measured'
_exptl_crystal_description block
_exptl_crystal_F_000 740.00
_exptl_crystal_size_max 0.200
_exptl_crystal_size_mid 0.160
_exptl_crystal_size_min 0.140
_refine_diff_density_max 0.800
_refine_diff_density_min -0.620
_refine_ls_extinction_method none
_refine_ls_goodness_of_fit_ref 1.149
_refine_ls_hydrogen_treatment constr
_refine_ls_number_parameters 235
_refine_ls_number_reflns 4191
_refine_ls_number_restraints 1
_refine_ls_R_factor_gt 0.0784
_refine_ls_shift/su_max 0.000
_refine_ls_structure_factor_coef Fsqd
_refine_ls_weighting_details 'w = 1/[\s^2^(Fo^2^)+(0.0851P)^2^+0.0000P] where P=(Fo^2^+2Fc^2^)/3'
_refine_ls_weighting_scheme calc
_refine_ls_wR_factor_ref 0.1751
_reflns_number_gt 3528
_reflns_number_total 4191
_reflns_threshold_expression F^2^>2.0\s(F^2^)
_cod_data_source_file ja5019095_si_002.cif
_cod_data_source_block DPIO-1
_cod_depositor_comments 'Adding full bibliography for 4121853--4121854.cif.'
_cod_database_code 4121853

loop_
_symmetry_equiv_pos_site_id
_symmetry_equiv_pos_as_xyz
1 +X,+Y,+Z
2 1/2-X,1/2+Y,1/2+Z
3 1/2+X,1/2-Y,+Z
4 -X,-Y,1/2+Z

loop_
_atom_site_label
_atom_site_type_symbol
_atom_site_fract_x
_atom_site_fract_y
_atom_site_fract_z
_atom_site_U_iso_or_equiv
_atom_site_adp_type
_atom_site_occupancy
_atom_site_symmetry_multiplicity
_atom_site_calc_flag
_atom_site_refinement_flags
O1 O 0.14314(10) 0.4911(3) 0.3074(3) 0.0362(6) Uani 1.0 4 d .
N1 N 0.14029(10) 0.6303(3) 0.3628(3) 0.0260(5) Uani 1.0 4 d .
N2 N -0.12451(10) 0.9200(4) 0.6646(3) 0.0307(6) Uani 1.0 4 d .
N3 N 0.38590(11) 1.1570(3) 0.3603(3) 0.0336(6) Uani 1.0 4 d .
C1 C 0.08234(11) 0.6828(3) 0.4311(3) 0.0235(6) Uani 1.0 4 d .
C2 C 0.10567(11) 0.8451(3) 0.4844(3) 0.0197(5) Uani 1.0 4 d .
C3 C 0.07018(11) 0.9647(3) 0.5476(3) 0.0202(5) Uani 1.0 4 d .
C4 C 0.09920(12) 1.1149(3) 0.5751(3) 0.0219(6) Uani 1.0 4 d .
C5 C 0.16088(11) 1.1463(3) 0.5391(3) 0.0212(6) Uani 1.0 4 d .
C6 C 0.19744(11) 1.0258(3) 0.4803(3) 0.0206(5) Uani 1.0 4 d .
C7 C 0.16928(11) 0.8746(3) 0.4549(3) 0.0196(5) Uani 1.0 4 d .
C8 C 0.19842(12) 0.7257(3) 0.3903(3) 0.0241(6) Uani 1.0 4 d .
C9 C 0.06477(14) 0.5505(3) 0.5265(3) 0.0277(6) Uani 1.0 4 d .
C10 C 0.02862(13) 0.7045(4) 0.3353(3) 0.0292(7) Uani 1.0 4 d .
C11 C 0.00249(12) 0.9433(3) 0.5859(3) 0.0211(6) Uani 1.0 4 d .
C12 C -0.01440(12) 0.8456(3) 0.6877(3) 0.0229(6) Uani 1.0 4 d .
C13 C -0.07804(12) 0.8384(4) 0.7224(3) 0.0264(6) Uani 1.0 4 d .
C14 C -0.10699(13) 1.0149(4) 0.5685(3) 0.0308(7) Uani 1.0 4 d .
C15 C -0.04501(12) 1.0310(4) 0.5260(3) 0.0260(6) Uani 1.0 4 d .
C16 C 0.26362(11) 1.0698(3) 0.4411(3) 0.0218(6) Uani 1.0 4 d .
C17 C 0.31684(12) 1.0091(4) 0.5009(3) 0.0265(6) Uani 1.0 4 d .
C18 C 0.37632(12) 1.0556(4) 0.4566(3) 0.0314(7) Uani 1.0 4 d .
C19 C 0.33415(13) 1.2177(4) 0.3056(3) 0.0321(7) Uani 1.0 4 d .
C20 C 0.27249(13) 1.1795(4) 0.3420(3) 0.0258(6) Uani 1.0 4 d .
C21 C 0.23283(12) 0.7610(4) 0.2687(3) 0.0298(7) Uani 1.0 4 d .
C22 C 0.24029(14) 0.6236(4) 0.4785(4) 0.0343(7) Uani 1.0 4 d .
H4 H 0.0762 1.1969 0.6192 0.0263 Uiso 1.0 4 calc R
H5 H 0.1787 1.2518 0.5546 0.0255 Uiso 1.0 4 calc R
H9A H 0.0601 0.4442 0.4842 0.0333 Uiso 1.0 4 calc R
H9B H 0.0248 0.5802 0.5670 0.0333 Uiso 1.0 4 calc R
H9C H 0.0982 0.5425 0.5896 0.0333 Uiso 1.0 4 calc R
H10A H 0.0147 0.5961 0.3057 0.0351 Uiso 1.0 4 calc R
H10B H 0.0440 0.7697 0.2645 0.0351 Uiso 1.0 4 calc R
H10C H -0.0070 0.7615 0.3747 0.0351 Uiso 1.0 4 calc R
H12 H 0.0168 0.7852 0.7324 0.0275 Uiso 1.0 4 calc R
H13 H -0.0890 0.7711 0.7917 0.0317 Uiso 1.0 4 calc R
H14 H -0.1390 1.0755 0.5264 0.0369 Uiso 1.0 4 calc R
H15 H -0.0354 1.1007 0.4573 0.0312 Uiso 1.0 4 calc R
H17 H 0.3129 0.9374 0.5705 0.0318 Uiso 1.0 4 calc R
H18 H 0.4125 1.0122 0.4978 0.0377 Uiso 1.0 4 calc R
H19 H 0.3397 1.2915 0.2376 0.0385 Uiso 1.0 4 calc R
H20 H 0.2372 1.2271 0.3004 0.0309 Uiso 1.0 4 calc R
H21A H 0.2717 0.8227 0.2862 0.0358 Uiso 1.0 4 calc R
H21B H 0.2054 0.8262 0.2139 0.0358 Uiso 1.0 4 calc R
H21C H 0.2436 0.6567 0.2277 0.0358 Uiso 1.0 4 calc R
H22A H 0.2807 0.6805 0.4915 0.0411 Uiso 1.0 4 calc R
H22B H 0.2482 0.5150 0.4415 0.0411 Uiso 1.0 4 calc R
H22C H 0.2187 0.6100 0.5588 0.0411 Uiso 1.0 4 calc R

loop_
_atom_site_aniso_label
_atom_site_aniso_U_11
_atom_site_aniso_U_22
_atom_site_aniso_U_33
_atom_site_aniso_U_12
_atom_site_aniso_U_13
_atom_site_aniso_U_23
O1 0.0403(12) 0.0264(11) 0.0419(13) -0.0040(9) 0.0060(10) -0.0150(10)
N1 0.0258(12) 0.0219(11) 0.0302(13) -0.0011(9) 0.0025(10) -0.0071(10)
N2 0.0224(11) 0.0370(14) 0.0326(13) -0.0038(10) 0.0022(11) 0.0046(11)
N3 0.0248(12) 0.0409(14) 0.0353(14) -0.0074(11) 0.0061(11) -0.0126(12)
C1 0.0230(13) 0.0201(12) 0.0273(14) -0.0013(10) 0.0003(11) -0.0020(10)
C2 0.0219(12) 0.0186(11) 0.0186(12) 0.0001(9) -0.0029(11) 0.0010(10)
C3 0.0206(12) 0.0220(12) 0.0179(12) 0.0010(10) -0.0005(10) 0.0024(10)
C4 0.0217(12) 0.0213(12) 0.0227(14) 0.0025(10) 0.0000(11) -0.0019(10)
C5 0.0213(12) 0.0193(12) 0.0231(13) -0.0013(10) -0.0024(11) -0.0013(10)
C6 0.0174(12) 0.0244(13) 0.0199(13) 0.0002(10) -0.0019(11) -0.0007(10)
C7 0.0196(12) 0.0210(12) 0.0181(13) 0.0027(9) -0.0014(10) -0.0014(10)
C8 0.0211(12) 0.0227(13) 0.0285(15) 0.0012(10) -0.0009(12) -0.0088(11)
C9 0.0327(14) 0.0204(13) 0.0300(15) -0.0025(11) -0.0003(13) -0.0010(11)
C10 0.0284(14) 0.0292(14) 0.0300(16) -0.0037(11) -0.0051(12) -0.0028(12)
C11 0.0200(11) 0.0217(12) 0.0215(14) -0.0008(10) 0.0013(11) -0.0026(10)
C12 0.0243(12) 0.0219(13) 0.0227(15) 0.0007(10) -0.0019(11) 0.0015(10)
C13 0.0272(13) 0.0282(14) 0.0239(14) -0.0045(11) 0.0038(11) 0.0043(11)
C14 0.0232(13) 0.0371(16) 0.0320(16) 0.0016(12) -0.0033(13) 0.0086(13)
C15 0.0235(13) 0.0288(13) 0.0256(14) -0.0004(11) 0.0014(11) 0.0074(11)
C16 0.0185(12) 0.0234(12) 0.0236(14) -0.0005(10) 0.0018(11) -0.0078(11)
C17 0.0239(13) 0.0308(14) 0.0249(16) -0.0010(11) -0.0013(11) -0.0056(11)
C18 0.0194(13) 0.0380(16) 0.0369(18) -0.0001(11) -0.0020(12) -0.0102(14)
C19 0.0311(15) 0.0358(16) 0.0294(15) -0.0101(12) 0.0063(12) -0.0085(13)
C20 0.0225(13) 0.0288(14) 0.0261(14) -0.0043(11) 0.0005(11) -0.0035(11)
C21 0.0253(13) 0.0340(15) 0.0302(16) -0.0030(12) 0.0045(12) -0.0099(12)
C22 0.0347(15) 0.0269(14) 0.0413(19) 0.0099(12) -0.0080(14) -0.0060(13)

loop_
_atom_type_symbol
_atom_type_description
_atom_type_scat_dispersion_real
_atom_type_scat_dispersion_imag
_atom_type_scat_source
C C 0.0033 0.0016
;
International Tables for Crystallography
(1992, Vol. C, Tables 4.2.6.8 and 6.1.1.4)
;
H H 0.0000 0.0000
;
International Tables for Crystallography
(1992, Vol. C, Table 6.1.1.4)
;
N N 0.0061 0.0033
;
International Tables for Crystallography
(1992, Vol. C, Tables 4.2.6.8 and 6.1.1.4)
;
O O 0.0106 0.0060
;
International Tables for Crystallography
(1992, Vol. C, Tables 4.2.6.8 and 6.1.1.4)
;

loop_
_geom_angle_atom_site_label_1
_geom_angle_atom_site_label_2
_geom_angle_atom_site_label_3
_geom_angle
_geom_angle_publ_flag
O1 N1 C1 121.3(2) yes
O1 N1 C8 121.0(2) yes
C1 N1 C8 115.8(2) yes
C13 N2 C14 116.0(3) yes
C18 N3 C19 116.3(3) yes
N1 C1 C2 99.56(19) yes
N1 C1 C9 109.2(2) yes
N1 C1 C10 108.1(3) yes
C2 C1 C9 115.9(3) yes
C2 C1 C10 113.0(2) yes
C9 C1 C10 110.3(3) yes
C1 C2 C3 127.5(3) yes
C1 C2 C7 112.0(2) yes
C3 C2 C7 120.2(3) yes
C2 C3 C4 118.1(3) yes
C2 C3 C11 124.3(3) yes
C4 C3 C11 117.6(3) yes
C3 C4 C5 121.1(3) yes
C4 C5 C6 121.2(3) yes
C5 C6 C7 118.0(3) yes
C5 C6 C16 118.3(3) yes
C7 C6 C16 123.6(3) yes
C2 C7 C6 121.1(3) yes
C2 C7 C8 110.8(2) yes
C6 C7 C8 128.0(3) yes
N1 C8 C7 99.8(2) yes
N1 C8 C21 108.9(3) yes
N1 C8 C22 108.5(2) yes
C7 C8 C21 115.7(3) yes
C7 C8 C22 112.4(3) yes
C21 C8 C22 110.7(3) yes
C3 C11 C12 121.6(3) yes
C3 C11 C15 120.3(3) yes
C12 C11 C15 117.9(3) yes
C11 C12 C13 118.6(3) yes
N2 C13 C12 124.2(3) yes
N2 C14 C15 124.5(3) yes
C11 C15 C14 118.7(3) yes
C6 C16 C17 122.8(3) yes
C6 C16 C20 119.2(3) yes
C17 C16 C20 118.0(3) yes
C16 C17 C18 118.6(3) yes
N3 C18 C17 124.5(3) yes
N3 C19 C20 124.1(3) yes
C16 C20 C19 118.6(3) yes
C3 C4 H4 119.450 no
C5 C4 H4 119.440 no
C4 C5 H5 119.415 no
C6 C5 H5 119.403 no
C1 C9 H9A 109.476 no
C1 C9 H9B 109.476 no
C1 C9 H9C 109.463 no
H9A C9 H9B 109.474 no
H9A C9 H9C 109.474 no
H9B C9 H9C 109.465 no
C1 C10 H10A 109.472 no
C1 C10 H10B 109.463 no
C1 C10 H10C 109.471 no
H10A C10 H10B 109.474 no
H10A C10 H10C 109.474 no
H10B C10 H10C 109.473 no
C11 C12 H12 120.686 no
C13 C12 H12 120.710 no
N2 C13 H13 117.879 no
C12 C13 H13 117.877 no
N2 C14 H14 117.769 no
C15 C14 H14 117.768 no
C11 C15 H15 120.635 no
C14 C15 H15 120.639 no
C16 C17 H17 120.728 no
C18 C17 H17 120.716 no
N3 C18 H18 117.775 no
C17 C18 H18 117.765 no
N3 C19 H19 117.980 no
C20 C19 H19 117.959 no
C16 C20 H20 120.691 no
C19 C20 H20 120.678 no
C8 C21 H21A 109.469 no
C8 C21 H21B 109.469 no
C8 C21 H21C 109.470 no
H21A C21 H21B 109.469 no
H21A C21 H21C 109.483 no
H21B C21 H21C 109.467 no
C8 C22 H22A 109.474 no
C8 C22 H22B 109.468 no
C8 C22 H22C 109.472 no
H22A C22 H22B 109.473 no
H22A C22 H22C 109.467 no
H22B C22 H22C 109.473 no

loop_
_geom_bond_atom_site_label_1
_geom_bond_atom_site_label_2
_geom_bond_distance
_geom_bond_publ_flag
O1 N1 1.278(3) yes
N1 C1 1.488(4) yes
N1 C8 1.481(4) yes
N2 C13 1.337(4) yes
N2 C14 1.338(4) yes
N3 C18 1.335(5) yes
N3 C19 1.335(4) yes
C1 C2 1.518(4) yes
C1 C9 1.528(4) yes
C1 C10 1.540(4) yes
C2 C3 1.401(4) yes
C2 C7 1.401(4) yes
C3 C4 1.395(4) yes
C3 C11 1.498(4) yes
C4 C5 1.383(4) yes
C5 C6 1.396(4) yes
C6 C7 1.390(4) yes
C6 C16 1.503(4) yes
C7 C8 1.523(4) yes
C8 C21 1.519(4) yes
C8 C22 1.537(4) yes
C11 C12 1.395(4) yes
C11 C15 1.387(4) yes
C12 C13 1.396(4) yes
C14 C15 1.392(4) yes
C16 C17 1.385(4) yes
C16 C20 1.398(4) yes
C17 C18 1.395(4) yes
C19 C20 1.395(4) yes
C4 H4 0.950 no
C5 H5 0.950 no
C9 H9A 0.980 no
C9 H9B 0.980 no
C9 H9C 0.980 no
C10 H10A 0.980 no
C10 H10B 0.980 no
C10 H10C 0.980 no
C12 H12 0.950 no
C13 H13 0.950 no
C14 H14 0.950 no
C15 H15 0.950 no
C17 H17 0.950 no
C18 H18 0.950 no
C19 H19 0.950 no
C20 H20 0.950 no
C21 H21A 0.980 no
C21 H21B 0.980 no
C21 H21C 0.980 no
C22 H22A 0.980 no
C22 H22B 0.980 no
C22 H22C 0.980 no

loop_
_geom_contact_atom_site_label_1
_geom_contact_atom_site_label_2
_geom_contact_distance
_geom_contact_publ_flag
_geom_contact_site_symmetry_2
O1 C2 3.532(4) no .
O1 C7 3.534(4) no .
O1 C9 2.913(4) no .
O1 C10 2.990(4) no .
O1 C21 2.925(4) no .
O1 C22 2.955(4) no .
N2 C11 2.819(4) no .
N3 C16 2.815(4) no .
C1 C11 3.173(4) no .
C1 C22 3.409(4) no .
C2 C5 2.771(4) no .
C2 C12 3.344(4) no .
C2 C15 3.551(4) no .
C2 C22 3.365(4) no .
C3 C6 2.827(4) no .
C3 C9 3.370(4) no .
C3 C10 3.226(4) no .
C4 C7 2.766(4) no .
C4 C12 3.463(4) no .
C4 C15 3.165(4) no .
C5 C17 3.502(4) no .
C5 C20 3.177(4) no .
C6 C21 3.212(4) no .
C6 C22 3.387(4) no .
C7 C9 3.518(4) no .
C7 C10 3.518(4) no .
C7 C17 3.339(4) no .
C7 C20 3.513(4) no .
C8 C9 3.482(4) no .
C8 C16 3.161(4) no .
C8 C17 3.599(4) no .
C9 C11 3.506(4) no .
C9 C12 3.393(4) no .
C10 C11 3.358(4) no .
C12 C14 2.710(4) no .
C13 C15 2.713(4) no .
C16 C21 3.180(4) no .
C17 C19 2.716(5) no .
C17 C22 3.530(4) no .
C18 C20 2.707(4) no .
C20 C21 3.585(4) no .
O1 C13 3.141(4) no 4_564
O1 C17 3.395(4) no 2_544
N2 C22 3.501(4) no 3_465
N3 C14 3.477(4) no 3_575
N3 C15 3.419(4) no 3_575
C5 C21 3.459(4) no 2_555
C13 O1 3.141(4) no 4_565
C14 N3 3.477(4) no 3_475
C14 C22 3.550(5) no 3_465
C15 N3 3.419(4) no 3_475
C17 O1 3.395(4) no 2_555
C21 C5 3.459(4) no 2_544
C22 N2 3.501(4) no 3_565
C22 C14 3.550(5) no 3_565
O1 H9A 2.6109 no .
O1 H9C 3.1967 no .
O1 H10A 2.8431 no .
O1 H10B 3.1156 no .
O1 H21B 3.1821 no .
O1 H21C 2.6524 no .
O1 H22B 2.6510 no .
O1 H22C 3.2773 no .
N1 H9A 2.6168 no .
N1 H9B 3.3032 no .
N1 H9C 2.6841 no .
N1 H10A 2.7361 no .
N1 H10B 2.5546 no .
N1 H10C 3.2921 no .
N1 H21A 3.2886 no .
N1 H21B 2.6390 no .
N1 H21C 2.6271 no .
N1 H22A 3.2957 no .
N1 H22B 2.6042 no .
N1 H22C 2.6808 no .
N2 H12 3.2602 no .
N2 H15 3.2596 no .
N3 H17 3.2597 no .
N3 H20 3.2553 no .
C1 H22C 3.2441 no .
C2 H4 3.2589 no .
C2 H9A 3.3928 no .
C2 H9B 2.8853 no .
C2 H9C 2.7064 no .
C2 H10A 3.3823 no .
C2 H10B 2.7611 no .
C2 H10C 2.7408 no .
C2 H12 3.2905 no .
C2 H21B 3.5871 no .
C2 H22C 3.1592 no .
C3 H5 3.2696 no .
C3 H9B 3.2707 no .
C3 H9C 3.5057 no .
C3 H10B 3.4663 no .
C3 H10C 2.9689 no .
C3 H12 2.7046 no .
C3 H15 2.6706 no .
C4 H15 3.1134 no .
C5 H20 3.0943 no .
C6 H4 3.2712 no .
C6 H17 2.7208 no .
C6 H20 2.6631 no .
C6 H21A 3.0824 no .
C6 H21B 3.2868 no .
C6 H22A 3.3096 no .
C6 H22C 3.5066 no .
C7 H5 3.2480 no .
C7 H9C 3.4056 no .
C7 H10B 3.4487 no .
C7 H17 3.3171 no .
C7 H21A 2.8506 no .
C7 H21B 2.7220 no .
C7 H21C 3.3940 no .
C7 H22A 2.8583 no .
C7 H22B 3.3634 no .
C7 H22C 2.6349 no .
C8 H9C 3.3543 no .
C8 H10B 3.5476 no .
C8 H17 3.5400 no .
C9 H10A 2.6181 no .
C9 H10B 3.3524 no .
C9 H10C 2.8073 no .
C9 H12 3.0857 no .
C9 H22C 3.3059 no .
C10 H9A 2.7296 no .
C10 H9B 2.6815 no .
C10 H9C 3.3641 no .
C11 H4 2.6045 no .
C11 H9B 2.9906 no .
C11 H10C 2.7092 no .
C11 H13 3.2485 no .
C11 H14 3.2391 no .
C12 H4 3.5107 no .
C12 H9B 2.6445 no .
C12 H9C 3.5797 no .
C12 H10C 3.4262 no .
C12 H15 3.2520 no .
C13 H9B 3.4465 no .
C13 H14 3.1259 no .
C14 H13 3.1267 no .
C15 H4 3.0600 no .
C15 H10C 2.8380 no .
C15 H12 3.2513 no .
C16 H5 2.6229 no .
C16 H18 3.2367 no .
C16 H19 3.2510 no .
C16 H21A 2.6082 no .
C16 H21B 3.3685 no .
C16 H22A 3.2246 no .
C17 H5 3.5674 no .
C17 H20 3.2513 no .
C17 H21A 2.9132 no .
C17 H22A 2.7751 no .
C18 H19 3.1258 no .
C18 H21A 3.4335 no .
C19 H18 3.1244 no .
C19 H21A 3.4720 no .
C20 H5 3.0757 no .
C20 H17 3.2535 no .
C20 H21A 2.9564 no .
C20 H21B 3.4804 no .
C21 H22A 2.6729 no .
C21 H22B 2.7414 no .
C21 H22C 3.3547 no .
C22 H9C 3.2947 no .
C22 H17 3.1321 no .
C22 H21A 2.7016 no .
C22 H21B 3.3597 no .
C22 H21C 2.7026 no .
H4 H5 2.3167 no .
H4 H15 3.0294 no .
H5 H20 2.9987 no .
H9A H10A 2.4691 no .
H9A H10B 3.5546 no .
H9A H10C 3.1653 no .
H9B H10A 2.8113 no .
H9B H10C 2.6200 no .
H9B H12 2.4366 no .
H9C H10A 3.5434 no .
H9C H12 3.0305 no .
H9C H22B 3.5498 no .
H9C H22C 2.6243 no .
H10B H21B 3.4834 no .
H10C H15 2.9528 no .
H12 H13 2.3258 no .
H14 H15 2.3193 no .
H17 H18 2.3229 no .
H17 H21A 3.3021 no .
H17 H22A 2.3503 no .
H17 H22C 3.3218 no .
H19 H20 2.3248 no .
H20 H21A 3.3645 no .
H20 H21B 3.4490 no .
H21A H22A 2.4910 no .
H21A H22B 3.0412 no .
H21A H22C 3.5730 no .
H21B H22A 3.5737 no .
H21C H22A 2.9401 no .
H21C H22B 2.5658 no .
O1 H5 3.3697 no 1_545
O1 H13 2.4209 no 4_564
O1 H17 2.7376 no 2_544
O1 H18 3.5233 no 2_544
O1 H20 2.9234 no 1_545
N1 H13 3.5158 no 4_564
N2 H10B 3.2214 no 4_575
N2 H17 3.3423 no 3_465
N2 H20 3.0355 no 4_575
N2 H21B 2.7282 no 4_575
N2 H22A 2.8496 no 3_465
N2 H22C 3.5088 no 3_465
N3 H9C 3.0643 no 2_554
N3 H10A 3.4593 no 3_565
N3 H12 2.6814 no 2_554
N3 H14 2.8567 no 3_575
N3 H15 2.7763 no 3_575
C2 H19 2.9809 no 2_545
C3 H13 3.5041 no 4_574
C3 H19 3.1222 no 2_545
C4 H9A 2.9616 no 1_565
C4 H9C 3.4733 no 1_565
C4 H13 3.1820 no 4_574
C4 H19 3.4041 no 2_545
C5 H9A 3.2745 no 1_565
C5 H9C 3.5181 no 1_565
C5 H13 3.1278 no 4_574
C5 H19 3.5800 no 2_545
C5 H21A 3.3303 no 2_555
C5 H21C 2.8576 no 2_555
C6 H13 3.4711 no 4_574
C6 H19 3.4396 no 2_545
C6 H21C 3.1157 no 2_555
C7 H19 3.1089 no 2_545
C9 H4 3.0465 no 1_545
C9 H5 3.4291 no 1_545
C9 H18 3.2718 no 3_465
C10 H4 3.3023 no 4_574
C10 H18 3.4849 no 3_465
C11 H10B 3.1700 no 4_575
C12 H10B 3.2883 no 4_575
C12 H15 3.1062 no 4_575
C13 H10B 3.2915 no 4_575
C13 H15 3.5109 no 4_575
C13 H20 3.5060 no 4_575
C14 H10B 3.0388 no 4_575
C14 H21B 2.9005 no 4_575
C14 H22A 2.9716 no 3_465
C14 H22B 3.3574 no 3_465
C15 H10B 3.0240 no 4_575
C15 H12 3.5327 no 4_574
C16 H21C 3.1545 no 2_555
C17 H14 3.5082 no 3_575
C17 H21B 3.4714 no 2_555
C17 H21C 2.9949 no 2_555
C18 H9B 3.5280 no 3_565
C18 H10A 3.5610 no 3_565
C18 H14 3.1028 no 3_575
C18 H15 3.3543 no 3_575
C19 H9C 3.0689 no 2_554
C19 H12 3.2918 no 2_554
C19 H14 2.9564 no 3_575
C19 H15 3.5223 no 3_575
C19 H22B 3.3528 no 1_565
C19 H22C 3.0003 no 2_554
C20 H14 3.3693 no 3_575
C20 H22B 2.9683 no 1_565
C20 H22C 3.0922 no 2_554
C21 H5 2.9599 no 2_544
C21 H14 3.5257 no 4_574
C21 H17 3.5130 no 2_544
C22 H5 3.3844 no 1_545
C22 H14 3.0612 no 3_565
C22 H19 3.5233 no 2_545
C22 H20 3.5815 no 2_545
H4 C9 3.0465 no 1_565
H4 C10 3.3023 no 4_575
H4 H9A 2.4971 no 1_565
H4 H9B 3.3420 no 1_565
H4 H9C 2.8605 no 1_565
H4 H10A 3.2414 no 4_575
H4 H10B 2.9909 no 4_575
H4 H10C 3.1213 no 4_575
H4 H13 3.5298 no 4_574
H5 O1 3.3697 no 1_565
H5 C9 3.4291 no 1_565
H5 C21 2.9599 no 2_555
H5 C22 3.3844 no 1_565
H5 H9A 3.0476 no 1_565
H5 H9C 2.9313 no 1_565
H5 H13 3.4009 no 4_574
H5 H21A 2.7544 no 2_555
H5 H21B 3.0440 no 2_555
H5 H21C 2.5941 no 2_555
H5 H22B 2.8607 no 1_565
H5 H22C 3.0266 no 1_565
H9A C4 2.9616 no 1_545
H9A C5 3.2745 no 1_545
H9A H4 2.4971 no 1_545
H9A H5 3.0476 no 1_545
H9A H13 2.7716 no 4_564
H9A H15 3.4522 no 1_545
H9A H18 3.1413 no 3_465
H9B C18 3.5280 no 3_465
H9B H4 3.3420 no 1_545
H9B H10A 3.0468 no 4_565
H9B H18 2.5959 no 3_465
H9C N3 3.0643 no 2_545
H9C C4 3.4733 no 1_545
H9C C5 3.5181 no 1_545
H9C C19 3.0689 no 2_545
H9C H4 2.8605 no 1_545
H9C H5 2.9313 no 1_545
H9C H10A 3.5102 no 4_565
H9C H19 2.8841 no 2_545
H10A N3 3.4593 no 3_465
H10A C18 3.5610 no 3_465
H10A H4 3.2414 no 4_574
H10A H9B 3.0468 no 4_564
H10A H9C 3.5102 no 4_564
H10A H12 3.2605 no 4_564
H10A H13 3.3703 no 4_564
H10A H18 3.1109 no 3_465
H10B N2 3.2214 no 4_574
H10B C11 3.1700 no 4_574
H10B C12 3.2883 no 4_574
H10B C13 3.2915 no 4_574
H10B C14 3.0388 no 4_574
H10B C15 3.0240 no 4_574
H10B H4 2.9909 no 4_574
H10B H14 3.4807 no 4_574
H10B H15 3.4599 no 4_574
H10C H4 3.1213 no 4_574
H10C H18 3.0925 no 3_465
H12 N3 2.6814 no 2_545
H12 C15 3.5327 no 4_575
H12 C19 3.2918 no 2_545
H12 H10A 3.2605 no 4_565
H12 H15 2.6120 no 4_575
H12 H19 3.0345 no 2_545
H13 O1 2.4209 no 4_565
H13 N1 3.5158 no 4_565
H13 C3 3.5041 no 4_575
H13 C4 3.1820 no 4_575
H13 C5 3.1278 no 4_575
H13 C6 3.4711 no 4_575
H13 H4 3.5298 no 4_575
H13 H5 3.4009 no 4_575
H13 H9A 2.7716 no 4_565
H13 H10A 3.3703 no 4_565
H13 H15 3.3386 no 4_575
H13 H17 3.5730 no 3_465
H13 H20 3.1328 no 4_575
H14 N3 2.8567 no 3_475
H14 C17 3.5082 no 3_475
H14 C18 3.1028 no 3_475
H14 C19 2.9564 no 3_475
H14 C20 3.3693 no 3_475
H14 C21 3.5257 no 4_575
H14 C22 3.0612 no 3_465
H14 H10B 3.4807 no 4_575
H14 H18 3.5319 no 3_475
H14 H19 3.3092 no 3_475
H14 H21B 2.5768 no 4_575
H14 H22A 2.7081 no 3_465
H14 H22B 2.6543 no 3_465
H14 H22C 3.3787 no 3_465
H15 N3 2.7763 no 3_475
H15 C12 3.1062 no 4_574
H15 C13 3.5109 no 4_574
H15 C18 3.3543 no 3_475
H15 C19 3.5223 no 3_475
H15 H9A 3.4522 no 1_565
H15 H10B 3.4599 no 4_575
H15 H12 2.6120 no 4_574
H15 H13 3.3386 no 4_574
H15 H18 3.3564 no 3_475
H17 O1 2.7376 no 2_555
H17 N2 3.3423 no 3_565
H17 C21 3.5130 no 2_555
H17 H13 3.5730 no 3_565
H17 H20 3.1785 no 2_545
H17 H21B 3.5305 no 2_555
H17 H21C 2.7256 no 2_555
H18 O1 3.5233 no 2_555
H18 C9 3.2718 no 3_565
H18 C10 3.4849 no 3_565
H18 H9A 3.1413 no 3_565
H18 H9B 2.5959 no 3_565
H18 H10A 3.1109 no 3_565
H18 H10C 3.0925 no 3_565
H18 H14 3.5319 no 3_575
H18 H15 3.3564 no 3_575
H19 C2 2.9809 no 2_554
H19 C3 3.1222 no 2_554
H19 C4 3.4041 no 2_554
H19 C5 3.5800 no 2_554
H19 C6 3.4396 no 2_554
H19 C7 3.1089 no 2_554
H19 C22 3.5233 no 2_554
H19 H9C 2.8841 no 2_554
H19 H12 3.0345 no 2_554
H19 H14 3.3092 no 3_575
H19 H21C 3.5939 no 1_565
H19 H22B 3.4352 no 1_565
H19 H22C 2.7125 no 2_554
H20 O1 2.9234 no 1_565
H20 N2 3.0355 no 4_574
H20 C13 3.5060 no 4_574
H20 C22 3.5815 no 2_554
H20 H13 3.1328 no 4_574
H20 H17 3.1785 no 2_554
H20 H21C 3.5742 no 1_565
H20 H22A 3.3530 no 2_554
H20 H22B 2.7924 no 1_565
H20 H22C 2.9101 no 2_554
H21A C5 3.3303 no 2_544
H21A H5 2.7544 no 2_544
H21A H22C 3.3778 no 2_554
H21B N2 2.7282 no 4_574
H21B C14 2.9005 no 4_574
H21B C17 3.4714 no 2_544
H21B H5 3.0440 no 2_544
H21B H14 2.5768 no 4_574
H21B H17 3.5305 no 2_544
H21B H22B 3.4390 no 2_554
H21B H22C 3.2604 no 2_554
H21C C5 2.8576 no 2_544
H21C C6 3.1157 no 2_544
H21C C16 3.1545 no 2_544
H21C C17 2.9949 no 2_544
H21C H5 2.5941 no 2_544
H21C H17 2.7256 no 2_544
H21C H19 3.5939 no 1_545
H21C H20 3.5742 no 1_545
H22A N2 2.8496 no 3_565
H22A C14 2.9716 no 3_565
H22A H14 2.7081 no 3_565
H22A H20 3.3530 no 2_545
H22B C14 3.3574 no 3_565
H22B C19 3.3528 no 1_545
H22B C20 2.9683 no 1_545
H22B H5 2.8607 no 1_545
H22B H14 2.6543 no 3_565
H22B H19 3.4352 no 1_545
H22B H20 2.7924 no 1_545
H22B H21B 3.4390 no 2_545
H22C N2 3.5088 no 3_565
H22C C19 3.0003 no 2_545
H22C C20 3.0922 no 2_545
H22C H5 3.0266 no 1_545
H22C H14 3.3787 no 3_565
H22C H19 2.7125 no 2_545
H22C H20 2.9101 no 2_545
H22C H21A 3.3778 no 2_545
H22C H21B 3.2604 no 2_545

loop_
_geom_torsion_atom_site_label_1
_geom_torsion_atom_site_label_2
_geom_torsion_atom_site_label_3
_geom_torsion_atom_site_label_4
_geom_torsion
_geom_torsion_publ_flag
O1 N1 C1 C2 176.2(3) no
O1 N1 C1 C9 54.5(3) no
O1 N1 C1 C10 -65.6(3) no
O1 N1 C8 C7 -179.7(3) no
O1 N1 C8 C21 58.6(3) no
O1 N1 C8 C22 -62.0(3) no
C1 N1 C8 C7 -15.1(3) no
C1 N1 C8 C21 -136.7(2) no
C1 N1 C8 C22 102.6(3) no
C8 N1 C1 C2 11.7(3) no
C8 N1 C1 C9 -110.1(3) no
C8 N1 C1 C10 129.8(2) no
C13 N2 C14 C15 0.8(5) no
C14 N2 C13 C12 -0.8(4) no
C18 N3 C19 C20 -0.9(5) no
C19 N3 C18 C17 0.9(5) no
N1 C1 C2 C3 172.2(3) no
N1 C1 C2 C7 -2.8(3) no
C9 C1 C2 C3 -70.9(4) no
C9 C1 C2 C7 114.1(3) no
C10 C1 C2 C3 57.8(4) no
C10 C1 C2 C7 -117.2(3) no
C1 C2 C3 C4 -171.9(3) no
C1 C2 C3 C11 6.9(4) no
C1 C2 C7 C6 171.3(2) no
C1 C2 C7 C8 -6.4(3) no
C3 C2 C7 C6 -4.1(4) no
C3 C2 C7 C8 178.2(2) no
C7 C2 C3 C4 2.7(4) no
C7 C2 C3 C11 -178.5(2) no
C2 C3 C4 C5 1.1(4) no
C2 C3 C11 C12 75.7(4) no
C2 C3 C11 C15 -109.2(3) no
C4 C3 C11 C12 -105.5(3) no
C4 C3 C11 C15 69.6(3) no
C11 C3 C4 C5 -177.8(2) no
C3 C4 C5 C6 -3.6(4) no
C4 C5 C6 C7 2.2(4) no
C4 C5 C6 C16 178.6(3) no
C5 C6 C7 C2 1.6(4) no
C5 C6 C7 C8 178.9(3) no
C5 C6 C16 C17 108.3(3) no
C5 C6 C16 C20 -70.1(4) no
C7 C6 C16 C17 -75.5(4) no
C7 C6 C16 C20 106.0(3) no
C16 C6 C7 C2 -174.6(2) no
C16 C6 C7 C8 2.7(4) no
C2 C7 C8 N1 12.4(3) no
C2 C7 C8 C21 129.0(3) no
C2 C7 C8 C22 -102.4(3) no
C6 C7 C8 N1 -165.1(3) no
C6 C7 C8 C21 -48.4(4) no
C6 C7 C8 C22 80.1(3) no
C3 C11 C12 C13 176.5(2) no
C3 C11 C15 C14 -176.5(2) no
C12 C11 C15 C14 -1.2(4) no
C15 C11 C12 C13 1.3(4) no
C11 C12 C13 N2 -0.3(4) no
N2 C14 C15 C11 0.2(5) no
C6 C16 C17 C18 179.2(2) no
C6 C16 C20 C19 -179.2(2) no
C17 C16 C20 C19 2.2(4) no
C20 C16 C17 C18 -2.3(4) no
C16 C17 C18 N3 0.7(5) no
N3 C19 C20 C16 -0.7(5) no
